data_7719141
loop_
_publ_author_name
'Guan, Xiao-Fen'
'Qiao, Na'
'Wu, Zhi-Lei'
'Wang, Wen-Min'
'Cui, Jian-Zhong'

_publ_section_title
;
 Linear trinuclear and tetranuclear Ln(III) compounds aggregated by
 multidentate Schiff base ligands: insights into the magnetocaloric
 effect, slow magnetic relaxation behavior and catalytic CO<sub>2</sub>
 conversion.
;
_journal_issue 34
_journal_name_full 'Dalton transactions (Cambridge, England : 2003)'
_journal_page_first 12841
_journal_page_last 12848
_journal_paper_doi 10.1039/d5dt01252j
_journal_volume 54
_journal_year 2025
_chemical_formula_moiety 'C124 H106 Dy4 N6 O24'
_chemical_formula_sum 'C124 H106 Dy4 N6 O24'
_chemical_formula_weight 2714.14
_space_group_crystal_system monoclinic
_space_group_IT_number 14
_space_group_name_Hall '-P 2ybc'
_space_group_name_H-M_alt 'P 1 21/c 1'
_atom_sites_solution_hydrogens geom
_atom_sites_solution_primary iterative
_audit_creation_date 2023-01-01
_audit_creation_method
;
Olex2 1.2
(compiled 2018.05.29 svn.r3508 for OlexSys, GUI svn.r5506)
;
_audit_update_record
;
2023-05-22 deposited with the CCDC.	2025-07-22 downloaded from the CCDC.
;
_cell_angle_alpha 90
_cell_angle_beta 92.9625(14)
_cell_angle_gamma 90
_cell_formula_units_Z 2
_cell_length_a 15.0971(5)
_cell_length_b 14.8140(5)
_cell_length_c 24.8372(8)
_cell_measurement_reflns_used 9781
_cell_measurement_temperature 150(2)
_cell_measurement_theta_max 26.31
_cell_measurement_theta_min 2.49
_cell_volume 5547.4(3)
_computing_cell_refinement 'SAINT v8.37A (Bruker, 2015)'
_computing_data_reduction 'SAINT v8.37A (Bruker, 2015)'
_computing_molecular_graphics 'Olex2 (Dolomanov et al., 2009)'
_computing_publication_material 'Olex2 (Dolomanov et al., 2009)'
_computing_structure_refinement 'XL (Sheldrick, 2008)'
_computing_structure_solution
;
Superflip (Palatinus & Chapuis, 2007;Palatinus & van der Lee, 2008;
Palatinus et al., 2012)
;
_diffrn_ambient_temperature 150.0
_diffrn_measured_fraction_theta_full 1.000
_diffrn_measured_fraction_theta_max 0.999
_diffrn_measurement_device_type 'Bruker APEX-II CCD'
_diffrn_measurement_method '\f and \w scans'
_diffrn_radiation_type MoK\a
_diffrn_radiation_wavelength 0.71073
_diffrn_reflns_av_R_equivalents 0.0532
_diffrn_reflns_av_unetI/netI 0.0224
_diffrn_reflns_Laue_measured_fraction_full 1.000
_diffrn_reflns_Laue_measured_fraction_max 0.999
_diffrn_reflns_limit_h_max 18
_diffrn_reflns_limit_h_min -18
_diffrn_reflns_limit_k_max 18
_diffrn_reflns_limit_k_min -18
_diffrn_reflns_limit_l_max 31
_diffrn_reflns_limit_l_min -31
_diffrn_reflns_number 120797
_diffrn_reflns_point_group_measured_fraction_full 1.000
_diffrn_reflns_point_group_measured_fraction_max 0.999
_diffrn_reflns_theta_full 25.242
_diffrn_reflns_theta_max 26.398
_diffrn_reflns_theta_min 1.601
_diffrn_standards_number 0
_exptl_absorpt_coefficient_mu 2.740
_exptl_absorpt_correction_T_max 0.0276
_exptl_absorpt_correction_T_min 0.0097
_exptl_absorpt_correction_type multi-scan
_exptl_absorpt_process_details
;
SADABS-2016/2 (Bruker,2016/2) was used for absorption correction.
wR2(int) was 0.1017 before and 0.0636 after correction.
The Ratio of minimum to maximum transmission is 0.3514.
The \l/2 correction factor is Not present.
;
_exptl_crystal_colour yellow
_exptl_crystal_density_diffrn 1.625
_exptl_crystal_description block
_exptl_crystal_F_000 2696
_exptl_crystal_size_max 0.39
_exptl_crystal_size_mid 0.36
_exptl_crystal_size_min 0.26
_refine_diff_density_max 1.588
_refine_diff_density_min -0.831
_refine_diff_density_rms 0.145
_refine_ls_extinction_method none
_refine_ls_goodness_of_fit_ref 1.051
_refine_ls_hydrogen_treatment constr
_refine_ls_matrix_type full
_refine_ls_number_parameters 716
_refine_ls_number_reflns 11370
_refine_ls_number_restraints 0
_refine_ls_restrained_S_all 1.051
_refine_ls_R_factor_all 0.0491
_refine_ls_R_factor_gt 0.0363
_refine_ls_shift/su_max 0.001
_refine_ls_shift/su_mean 0.000
_refine_ls_structure_factor_coef Fsqd
_refine_ls_weighting_details 'w=1/[\s^2^(Fo^2^)+(0.0626P)^2^+7.0298P] where P=(Fo^2^+2Fc^2^)/3'
_refine_ls_weighting_scheme calc
_refine_ls_wR_factor_gt 0.0996
_refine_ls_wR_factor_ref 0.1112
_reflns_Friedel_coverage 0.000
_reflns_number_gt 9186
_reflns_number_total 11370
_reflns_threshold_expression 'I > 2\s(I)'
_cod_data_source_file d5dt01252j2.cif
_cod_data_source_block mo_0315_3_0m
_cod_depositor_comments 'Adding full bibliography for 7719138--7719141.cif.'
_cod_database_code 7719141
_shelx_shelxl_version_number 2018/3
_shelx_space_group_comment
;
The symmetry employed for this shelxl refinement is uniquely defined
by the following loop, which should always be used as a source of
symmetry information in preference to the above space-group names.
They are only intended as comments.
;
_shelx_estimated_absorpt_t_max 0.536
_shelx_estimated_absorpt_t_min 0.415
_olex2_refinement_description
;
1. Fixed Uiso
 At 1.2 times of:
  All C(H) groups, All N(H) groups
 At 1.5 times of:
  All C(H,H,H) groups
2.a Aromatic/amide H refined with riding coordinates:
 C56(H56), N3(H3), C19(H19), C57(H57), C7(H7), C23(H23), C10(H10), C53(H53),
 C16(H16), C45(H45), C31(H31), C59(H59), C41(H41), C50(H50), C35(H35), C47(H47),
  C20(H20), C32(H32), C48(H48), C38(H38), C46(H46), C60(H60), C49(H49),
 C44(H44), C58(H58), C33(H33), C42(H42), C17(H17), C11(H11), C18(H18), C34(H34),
  C12(H12), C28(H28), C27(H27), C26(H26), C43(H43), C30(H30), C5(H5), C3(H3A),
 C4(H4), C29(H29)
2.b Idealised Me refined as rotating group:
 C15(H15A,H15B,H15C), C62(H62A,H62B,H62C), C1(H1A,H1B,H1C), C61(H61A,H61B,H61C)
;
_olex2_submission_special_instructions 'No special instructions were received'

loop_
_space_group_symop_operation_xyz
'x, y, z'
'-x, y+1/2, -z+1/2'
'-x, -y, -z'
'x, -y-1/2, z-1/2'

loop_
_atom_site_label
_atom_site_type_symbol
_atom_site_fract_x
_atom_site_fract_y
_atom_site_fract_z
_atom_site_U_iso_or_equiv
_atom_site_adp_type
_atom_site_occupancy
_atom_site_site_symmetry_order
_atom_site_calc_flag
_atom_site_refinement_flags_posn
_atom_site_refinement_flags_adp
_atom_site_refinement_flags_occupancy
_atom_site_disorder_assembly
_atom_site_disorder_group
Dy2 Dy 0.41746(2) 0.49600(2) 0.43890(2) 0.04462(8) Uani 1 1 d . . . . .
Dy1 Dy 0.30698(2) 0.63441(2) 0.32486(2) 0.04777(8) Uani 1 1 d . . . . .
O3 O 0.4707(2) 0.5831(2) 0.51062(12) 0.0462(7) Uani 1 1 d . . . . .
O11 O 0.3346(3) 0.4961(2) 0.36075(13) 0.0527(8) Uani 1 1 d . . . . .
O7 O 0.3246(2) 0.5578(2) 0.24564(13) 0.0556(8) Uani 1 1 d . . . . .
O9 O 0.3603(2) 0.3541(2) 0.45012(13) 0.0505(7) Uani 1 1 d . . . . .
O2 O 0.3783(2) 0.6452(2) 0.41296(13) 0.0477(7) Uani 1 1 d . . . . .
O10 O 0.2894(2) 0.5110(2) 0.48398(14) 0.0526(8) Uani 1 1 d . . . . .
O8 O 0.4580(2) 0.6472(2) 0.30071(13) 0.0510(8) Uani 1 1 d . . . . .
O12 O 0.5380(2) 0.5730(2) 0.39301(14) 0.0569(8) Uani 1 1 d . . . . .
O4 O 0.4918(3) 0.6137(2) 0.61313(13) 0.0564(8) Uani 1 1 d . . . . .
O6 O 0.1708(2) 0.5761(3) 0.30096(16) 0.0654(10) Uani 1 1 d . . . . .
O5 O 0.2016(2) 0.7048(2) 0.37469(14) 0.0583(9) Uani 1 1 d . . . . .
N1 N 0.2716(3) 0.7715(3) 0.25653(18) 0.0601(11) Uani 1 1 d . . . . .
N2 N 0.3606(3) 0.7866(3) 0.35360(17) 0.0519(9) Uani 1 1 d . . . . .
C56 C 0.0909(4) 0.4627(4) 0.5534(2) 0.0590(13) Uani 1 1 d . . . . .
H56 H 0.094535 0.398957 0.557047 0.071 Uiso 1 1 calc R . . . .
N3 N 0.3926(3) 0.7994(3) 0.40637(17) 0.0539(10) Uani 1 1 d . . . . .
H3 H 0.409947 0.851947 0.419707 0.065 Uiso 1 1 calc R . . . .
C40 C 0.5906(3) 0.6746(3) 0.25656(19) 0.0517(11) Uani 1 1 d . . . . .
C19 C -0.0303(4) 0.8429(4) 0.4661(3) 0.0711(17) Uani 1 1 d . . . . .
H19 H -0.091433 0.850309 0.472333 0.085 Uiso 1 1 calc R . . . .
C54 C 0.2233(3) 0.4619(3) 0.49485(18) 0.0487(10) Uani 1 1 d . . . . .
O1 O 0.1854(4) 0.6884(3) 0.1999(2) 0.0952(16) Uani 1 1 d . . . . .
C55 C 0.1515(3) 0.5082(3) 0.5228(2) 0.0497(11) Uani 1 1 d . . . . .
C37 C 0.3816(4) 0.5443(3) 0.21164(18) 0.0512(11) Uani 1 1 d . . . . .
C57 C 0.0255(4) 0.5095(4) 0.5786(3) 0.0663(15) Uani 1 1 d . . . . .
H57 H -0.015224 0.477666 0.599496 0.080 Uiso 1 1 calc R . . . .
C39 C 0.5003(3) 0.6325(3) 0.25779(19) 0.0504(11) Uani 1 1 d . . . . .
C14 C 0.4437(3) 0.6639(3) 0.52727(19) 0.0499(11) Uani 1 1 d . . . . .
C8 C 0.3941(3) 0.7238(3) 0.43413(19) 0.0476(10) Uani 1 1 d . . . . .
C7 C 0.3528(4) 0.8565(3) 0.3242(2) 0.0562(12) Uani 1 1 d . . . . .
H7 H 0.376899 0.912330 0.336697 0.067 Uiso 1 1 calc R . . . .
C23 C 0.0611(4) 0.6676(4) 0.3370(2) 0.0584(12) Uani 1 1 d . . . . .
H23 H -0.000046 0.683249 0.335132 0.070 Uiso 1 1 calc R . . . .
C52 C 0.2853(3) 0.3206(3) 0.45928(18) 0.0491(11) Uani 1 1 d . . . . .
C10 C 0.3843(4) 0.8154(4) 0.5163(2) 0.0661(14) Uani 1 1 d . . . . .
H10 H 0.362070 0.862605 0.493470 0.079 Uiso 1 1 calc R . . . .
C53 C 0.2169(3) 0.3692(3) 0.4822(2) 0.0505(11) Uani 1 1 d . . . . .
H53 H 0.163792 0.338234 0.489471 0.061 Uiso 1 1 calc R . . . .
C16 C 0.1469(4) 0.8213(3) 0.4486(2) 0.0618(14) Uani 1 1 d . . . . .
H16 H 0.208189 0.814057 0.442854 0.074 Uiso 1 1 calc R . . . .
C36 C 0.3505(4) 0.4901(3) 0.1634(2) 0.0560(12) Uani 1 1 d . . . . .
C45 C 0.6462(4) 0.6638(4) 0.2139(2) 0.0634(14) Uani 1 1 d . . . . .
H45 H 0.626357 0.628368 0.183703 0.076 Uiso 1 1 calc R . . . .
C31 C 0.2606(4) 0.4885(4) 0.1504(2) 0.0640(14) Uani 1 1 d . . . . .
H31 H 0.221111 0.517475 0.173399 0.077 Uiso 1 1 calc R . . . .
C13 C 0.4516(3) 0.6822(3) 0.58337(19) 0.0530(11) Uani 1 1 d . . . . .
C21 C 0.0847(4) 0.7757(3) 0.4161(2) 0.0551(12) Uani 1 1 d . . . . .
C59 C 0.0774(4) 0.6477(4) 0.5429(2) 0.0575(12) Uani 1 1 d . . . . .
H59 H 0.072062 0.711191 0.538502 0.069 Uiso 1 1 calc R . . . .
C41 C 0.6220(4) 0.7268(3) 0.2995(2) 0.0599(13) Uani 1 1 d . . . . .
H41 H 0.585361 0.736743 0.328895 0.072 Uiso 1 1 calc R . . . .
C50 C 0.1923(4) 0.1826(4) 0.4338(2) 0.0582(12) Uani 1 1 d . . . . .
H50 H 0.139758 0.217725 0.434830 0.070 Uiso 1 1 calc R . . . .
C35 C 0.4087(4) 0.4443(4) 0.1306(2) 0.0623(13) Uani 1 1 d . . . . .
H35 H 0.470694 0.444194 0.139306 0.075 Uiso 1 1 calc R . . . .
C47 C 0.3447(4) 0.0784(4) 0.4306(2) 0.0641(14) Uani 1 1 d . . . . .
H47 H 0.396703 0.042545 0.429688 0.077 Uiso 1 1 calc R . . . .
C51 C 0.2745(3) 0.2225(3) 0.44520(18) 0.0493(11) Uani 1 1 d . . . . .
C6 C 0.3071(4) 0.8513(4) 0.2716(2) 0.0593(12) Uani 1 1 d . . . . .
C20 C -0.0053(4) 0.7869(4) 0.4244(2) 0.0643(14) Uani 1 1 d . . . . .
H20 H -0.048902 0.756798 0.402080 0.077 Uiso 1 1 calc R . . . .
C9 C 0.4096(3) 0.7335(3) 0.4933(2) 0.0519(11) Uani 1 1 d . . . . .
C32 C 0.2273(4) 0.4454(5) 0.1045(2) 0.0732(16) Uani 1 1 d . . . . .
H32 H 0.165498 0.446527 0.095085 0.088 Uiso 1 1 calc R . . . .
C15 C 0.4946(5) 0.6223(4) 0.6708(2) 0.0732(17) Uani 1 1 d . . . . .
H15A H 0.526245 0.570608 0.687227 0.110 Uiso 1 1 calc GR . . . .
H15B H 0.433949 0.623921 0.683116 0.110 Uiso 1 1 calc GR . . . .
H15C H 0.525418 0.678207 0.681483 0.110 Uiso 1 1 calc GR . . . .
C48 C 0.2626(5) 0.0400(4) 0.4197(2) 0.0709(16) Uani 1 1 d . . . . .
H48 H 0.258189 -0.022422 0.411226 0.085 Uiso 1 1 calc R . . . .
C38 C 0.4672(4) 0.5810(3) 0.21487(19) 0.0548(12) Uani 1 1 d . . . . .
H38 H 0.504549 0.569854 0.185978 0.066 Uiso 1 1 calc R . . . .
C46 C 0.3512(4) 0.1698(3) 0.44301(19) 0.0562(12) Uani 1 1 d . . . . .
H46 H 0.407823 0.196547 0.450007 0.067 Uiso 1 1 calc R . . . .
C60 C 0.1444(3) 0.6017(3) 0.51842(19) 0.0525(11) Uani 1 1 d . . . . .
H60 H 0.185869 0.634211 0.498429 0.063 Uiso 1 1 calc R . . . .
C49 C 0.1870(4) 0.0915(4) 0.4209(2) 0.0663(15) Uani 1 1 d . . . . .
H49 H 0.130741 0.064631 0.412807 0.080 Uiso 1 1 calc R . . . .
C44 C 0.7286(4) 0.7028(4) 0.2141(3) 0.0713(16) Uani 1 1 d . . . . .
H44 H 0.764479 0.695517 0.184120 0.086 Uiso 1 1 calc R . . . .
C22 C 0.1186(3) 0.7132(3) 0.3737(2) 0.0527(11) Uani 1 1 d . . . . .
C58 C 0.0188(4) 0.6023(4) 0.5735(2) 0.0583(12) Uani 1 1 d . . . . .
H58 H -0.025903 0.634317 0.591118 0.070 Uiso 1 1 calc R . . . .
C33 C 0.2854(5) 0.4002(5) 0.0720(2) 0.0761(17) Uani 1 1 d . . . . .
H33 H 0.263021 0.369761 0.040541 0.091 Uiso 1 1 calc R . . . .
C42 C 0.7059(4) 0.7652(4) 0.3005(3) 0.0686(15) Uani 1 1 d . . . . .
H42 H 0.726427 0.800244 0.330617 0.082 Uiso 1 1 calc R . . . .
C17 C 0.1205(5) 0.8775(4) 0.4895(3) 0.0697(16) Uani 1 1 d . . . . .
H17 H 0.163786 0.909014 0.511392 0.084 Uiso 1 1 calc R . . . .
C11 C 0.3911(4) 0.8290(4) 0.5712(3) 0.0739(16) Uani 1 1 d . . . . .
H11 H 0.372121 0.884496 0.585859 0.089 Uiso 1 1 calc R . . . .
C62 C 0.6267(5) 0.5682(7) 0.3981(3) 0.116(3) Uani 1 1 d . . . . .
H62A H 0.650656 0.562082 0.362317 0.174 Uiso 1 1 calc GR . . . .
H62B H 0.644180 0.515713 0.420177 0.174 Uiso 1 1 calc GR . . . .
H62C H 0.650199 0.623247 0.415412 0.174 Uiso 1 1 calc GR . . . .
C24 C 0.0905(4) 0.6000(4) 0.3031(2) 0.0568(12) Uani 1 1 d . . . . .
C2 C 0.2212(5) 0.7692(4) 0.2101(2) 0.0711(16) Uani 1 1 d . . . . .
C18 C 0.0325(5) 0.8877(4) 0.4985(3) 0.080(2) Uani 1 1 d . . . . .
H18 H 0.014612 0.925426 0.526890 0.096 Uiso 1 1 calc R . . . .
C34 C 0.3744(4) 0.3993(4) 0.0851(2) 0.0707(15) Uani 1 1 d . . . . .
H34 H 0.413176 0.367571 0.062925 0.085 Uiso 1 1 calc R . . . .
C12 C 0.4254(4) 0.7621(4) 0.6050(2) 0.0670(15) Uani 1 1 d . . . . .
H12 H 0.430787 0.771622 0.642856 0.080 Uiso 1 1 calc R . . . .
C25 C 0.0270(4) 0.5465(4) 0.2666(2) 0.0630(13) Uani 1 1 d . . . . .
C28 C -0.0827(5) 0.4439(5) 0.1968(3) 0.095(2) Uani 1 1 d . . . . .
H28 H -0.120056 0.408721 0.173118 0.114 Uiso 1 1 calc R . . . .
C27 C -0.1111(5) 0.5243(6) 0.2156(3) 0.097(2) Uani 1 1 d . . . . .
H27 H -0.168671 0.545618 0.204792 0.116 Uiso 1 1 calc R . . . .
C26 C -0.0568(4) 0.5759(5) 0.2507(3) 0.0826(19) Uani 1 1 d . . . . .
H26 H -0.077782 0.631819 0.263816 0.099 Uiso 1 1 calc R . . . .
C43 C 0.7593(4) 0.7527(4) 0.2582(3) 0.0669(14) Uani 1 1 d . . . . .
H43 H 0.817065 0.778224 0.259189 0.080 Uiso 1 1 calc R . . . .
C30 C 0.0553(4) 0.4651(5) 0.2464(3) 0.0824(19) Uani 1 1 d . . . . .
H30 H 0.113374 0.444112 0.256060 0.099 Uiso 1 1 calc R . . . .
C5 C 0.2963(5) 0.9284(5) 0.2405(3) 0.0831(19) Uani 1 1 d . . . . .
H5 H 0.324195 0.983393 0.251395 0.100 Uiso 1 1 calc R . . . .
C3 C 0.2086(5) 0.8438(5) 0.1774(3) 0.088(2) Uani 1 1 d . . . . .
H3A H 0.175392 0.839208 0.143916 0.106 Uiso 1 1 calc R . . . .
C4 C 0.2442(6) 0.9237(5) 0.1936(3) 0.101(2) Uani 1 1 d . . . . .
H4 H 0.233210 0.976492 0.172614 0.121 Uiso 1 1 calc R . . . .
C29 C 0.0009(5) 0.4141(6) 0.2126(4) 0.103(3) Uani 1 1 d . . . . .
H29 H 0.021141 0.357613 0.199889 0.123 Uiso 1 1 calc R . . . .
C1 C 0.1228(7) 0.6800(5) 0.1543(3) 0.119(3) Uani 1 1 d . . . . .
H1A H 0.153260 0.689991 0.120932 0.178 Uiso 1 1 calc GR . . . .
H1B H 0.075562 0.724857 0.157151 0.178 Uiso 1 1 calc GR . . . .
H1C H 0.096922 0.619251 0.153829 0.178 Uiso 1 1 calc GR . . . .
C61 C 0.2904(5) 0.4204(4) 0.3382(2) 0.0710(16) Uani 1 1 d . . . . .
H61A H 0.322450 0.365397 0.349318 0.106 Uiso 1 1 calc GR . . . .
H61B H 0.287994 0.425117 0.298785 0.106 Uiso 1 1 calc GR . . . .
H61C H 0.229967 0.417914 0.350743 0.106 Uiso 1 1 calc GR . . . .

loop_
_atom_site_aniso_label
_atom_site_aniso_U_11
_atom_site_aniso_U_22
_atom_site_aniso_U_33
_atom_site_aniso_U_23
_atom_site_aniso_U_13
_atom_site_aniso_U_12
Dy2 0.05437(14) 0.04455(13) 0.03483(12) -0.00297(8) 0.00123(9) -0.00983(9)
Dy1 0.05103(14) 0.05154(14) 0.04088(12) -0.00451(9) 0.00374(9) 0.00040(9)
O3 0.0549(18) 0.0449(16) 0.0388(15) -0.0061(13) 0.0037(13) -0.0060(14)
O11 0.069(2) 0.0485(18) 0.0396(17) -0.0044(13) -0.0042(15) -0.0111(15)
O7 0.061(2) 0.063(2) 0.0431(17) -0.0042(15) 0.0051(15) 0.0027(16)
O9 0.0536(19) 0.0466(17) 0.0510(18) 0.0003(14) 0.0011(15) -0.0065(14)
O2 0.0559(19) 0.0448(16) 0.0424(16) -0.0046(13) 0.0027(14) -0.0050(14)
O10 0.059(2) 0.0481(18) 0.0511(19) -0.0011(14) 0.0053(16) -0.0104(15)
O8 0.0561(19) 0.0553(19) 0.0422(17) -0.0019(14) 0.0070(15) 0.0017(15)
O12 0.0494(19) 0.066(2) 0.0553(19) 0.0065(16) 0.0016(15) -0.0072(16)
O4 0.073(2) 0.061(2) 0.0359(16) -0.0101(15) 0.0073(15) -0.0139(17)
O6 0.051(2) 0.073(2) 0.071(2) -0.0219(19) 0.0006(17) 0.0024(17)
O5 0.056(2) 0.063(2) 0.057(2) -0.0137(16) 0.0076(16) -0.0050(16)
N1 0.069(3) 0.057(2) 0.053(2) 0.001(2) -0.001(2) 0.013(2)
N2 0.048(2) 0.055(2) 0.052(2) -0.0040(18) 0.0054(18) -0.0018(18)
C56 0.066(3) 0.049(3) 0.062(3) 0.000(2) 0.009(3) -0.008(2)
N3 0.062(3) 0.043(2) 0.057(2) -0.0075(18) 0.003(2) -0.0027(18)
C40 0.059(3) 0.049(3) 0.048(3) 0.008(2) 0.009(2) 0.004(2)
C19 0.068(4) 0.078(4) 0.069(4) 0.018(3) 0.022(3) 0.032(3)
C54 0.055(3) 0.050(2) 0.040(2) 0.0025(19) -0.004(2) -0.010(2)
O1 0.129(4) 0.070(3) 0.081(3) 0.003(2) -0.048(3) 0.014(3)
C55 0.052(3) 0.052(3) 0.044(2) -0.0009(19) -0.005(2) -0.008(2)
C37 0.065(3) 0.049(3) 0.040(2) 0.0025(19) 0.004(2) 0.007(2)
C57 0.065(3) 0.070(4) 0.065(3) -0.002(3) 0.010(3) -0.015(3)
C39 0.060(3) 0.049(3) 0.042(2) 0.0085(19) 0.010(2) 0.008(2)
C14 0.052(3) 0.053(3) 0.045(2) -0.011(2) 0.006(2) -0.010(2)
C8 0.050(3) 0.045(2) 0.048(2) -0.0085(19) 0.006(2) -0.005(2)
C7 0.061(3) 0.050(3) 0.058(3) 0.002(2) 0.007(2) 0.003(2)
C23 0.054(3) 0.056(3) 0.066(3) 0.001(2) 0.004(2) 0.005(2)
C52 0.062(3) 0.044(2) 0.040(2) 0.0037(18) -0.004(2) -0.010(2)
C10 0.080(4) 0.056(3) 0.063(3) -0.015(3) 0.001(3) 0.007(3)
C53 0.054(3) 0.047(3) 0.050(3) 0.003(2) 0.002(2) -0.009(2)
C16 0.076(4) 0.045(3) 0.066(3) -0.002(2) 0.023(3) -0.004(2)
C36 0.067(3) 0.059(3) 0.042(2) 0.002(2) 0.009(2) 0.000(2)
C45 0.070(4) 0.062(3) 0.059(3) 0.002(2) 0.017(3) 0.006(3)
C31 0.075(4) 0.070(3) 0.047(3) -0.008(2) 0.005(3) 0.008(3)
C13 0.062(3) 0.055(3) 0.043(2) -0.009(2) 0.009(2) -0.009(2)
C21 0.061(3) 0.045(2) 0.061(3) 0.008(2) 0.015(2) 0.007(2)
C59 0.065(3) 0.052(3) 0.055(3) -0.004(2) -0.004(2) 0.001(2)
C41 0.069(3) 0.050(3) 0.062(3) -0.001(2) 0.016(3) -0.006(2)
C50 0.068(3) 0.054(3) 0.053(3) -0.005(2) 0.005(2) -0.013(2)
C35 0.078(4) 0.062(3) 0.048(3) -0.003(2) 0.010(3) 0.003(3)
C47 0.086(4) 0.051(3) 0.056(3) 0.003(2) 0.017(3) 0.002(3)
C51 0.067(3) 0.043(2) 0.038(2) 0.0043(18) 0.003(2) -0.011(2)
C6 0.061(3) 0.060(3) 0.057(3) 0.004(2) 0.008(2) 0.002(2)
C20 0.068(3) 0.063(3) 0.062(3) 0.010(3) 0.012(3) 0.013(3)
C9 0.055(3) 0.047(2) 0.054(3) -0.010(2) 0.002(2) -0.004(2)
C32 0.074(4) 0.087(4) 0.057(3) -0.012(3) -0.004(3) 0.002(3)
C15 0.102(5) 0.084(4) 0.035(2) -0.008(2) 0.009(3) -0.005(3)
C48 0.103(5) 0.048(3) 0.065(3) -0.009(3) 0.027(3) -0.017(3)
C38 0.063(3) 0.060(3) 0.043(2) -0.001(2) 0.010(2) 0.002(2)
C46 0.076(3) 0.049(3) 0.045(2) 0.004(2) 0.012(2) -0.005(2)
C60 0.059(3) 0.052(3) 0.046(2) 0.001(2) -0.001(2) -0.006(2)
C49 0.081(4) 0.058(3) 0.061(3) -0.008(3) 0.016(3) -0.026(3)
C44 0.073(4) 0.064(3) 0.079(4) 0.010(3) 0.030(3) 0.005(3)
C22 0.056(3) 0.050(3) 0.053(3) 0.005(2) 0.010(2) 0.000(2)
C58 0.058(3) 0.064(3) 0.054(3) -0.006(2) 0.004(2) -0.001(2)
C33 0.089(5) 0.091(4) 0.048(3) -0.019(3) 0.001(3) 0.002(4)
C42 0.076(4) 0.056(3) 0.075(4) -0.004(3) 0.009(3) -0.012(3)
C17 0.094(5) 0.048(3) 0.069(4) -0.005(2) 0.024(3) -0.007(3)
C11 0.088(4) 0.064(3) 0.070(4) -0.022(3) 0.008(3) 0.011(3)
C62 0.066(4) 0.177(9) 0.103(6) 0.078(6) -0.008(4) -0.017(5)
C24 0.056(3) 0.059(3) 0.055(3) -0.002(2) 0.000(2) 0.003(2)
C2 0.093(4) 0.062(3) 0.057(3) 0.000(3) -0.014(3) 0.013(3)
C18 0.110(5) 0.056(3) 0.078(4) 0.004(3) 0.037(4) 0.022(3)
C34 0.085(4) 0.076(4) 0.053(3) -0.013(3) 0.010(3) 0.006(3)
C12 0.084(4) 0.070(3) 0.048(3) -0.020(3) 0.011(3) -0.007(3)
C25 0.059(3) 0.069(3) 0.061(3) -0.004(3) -0.001(3) 0.006(3)
C28 0.076(4) 0.097(5) 0.107(6) -0.038(4) -0.027(4) 0.002(4)
C27 0.071(4) 0.105(5) 0.111(6) -0.025(5) -0.025(4) 0.022(4)
C26 0.065(4) 0.083(4) 0.098(5) -0.021(4) -0.015(3) 0.012(3)
C43 0.059(3) 0.066(3) 0.077(4) 0.010(3) 0.016(3) -0.002(3)
C30 0.065(4) 0.084(4) 0.095(5) -0.027(4) -0.017(3) 0.018(3)
C5 0.095(5) 0.070(4) 0.082(4) 0.016(3) -0.010(4) -0.010(3)
C3 0.108(6) 0.084(5) 0.070(4) 0.013(3) -0.022(4) 0.007(4)
C4 0.130(7) 0.080(5) 0.089(5) 0.030(4) -0.019(5) -0.005(5)
C29 0.080(5) 0.097(5) 0.129(7) -0.051(5) -0.025(4) 0.018(4)
C1 0.166(9) 0.082(5) 0.100(6) -0.001(4) -0.074(6) 0.011(5)
C61 0.097(5) 0.061(3) 0.052(3) 0.002(2) -0.018(3) -0.020(3)

loop_
_atom_type_symbol
_atom_type_description
_atom_type_scat_dispersion_real
_atom_type_scat_dispersion_imag
_atom_type_scat_source
C C 0.0033 0.0016 'International Tables Vol C Tables 4.2.6.8 and 6.1.1.4'
H H 0.0000 0.0000 'International Tables Vol C Tables 4.2.6.8 and 6.1.1.4'
Dy Dy -0.1892 4.4098 'International Tables Vol C Tables 4.2.6.8 and 6.1.1.4'
N N 0.0061 0.0033 'International Tables Vol C Tables 4.2.6.8 and 6.1.1.4'
O O 0.0106 0.0060 'International Tables Vol C Tables 4.2.6.8 and 6.1.1.4'

loop_
_geom_angle_atom_site_label_1
_geom_angle_atom_site_label_2
_geom_angle_atom_site_label_3
_geom_angle
_geom_angle_site_symmetry_1
_geom_angle_site_symmetry_3
_geom_angle_publ_flag
Dy1 Dy2 Dy2 144.553(9) . 3_666 ?
O3 Dy2 Dy2 35.41(8) . 3_666 ?
O3 Dy2 Dy2 34.53(7) 3_666 3_666 ?
O3 Dy2 Dy1 159.25(7) 3_666 . ?
O3 Dy2 Dy1 113.21(8) . . ?
O3 Dy2 O3 69.94(12) . 3_666 ?
O3 Dy2 O2 140.26(11) 3_666 . ?
O3 Dy2 O2 76.14(11) . . ?
O3 Dy2 O12 87.19(11) 3_666 . ?
O3 Dy2 O12 82.10(11) . . ?
O3 Dy2 O4 63.92(11) 3_666 3_666 ?
O3 Dy2 O4 125.30(12) . 3_666 ?
O11 Dy2 Dy2 172.85(9) . 3_666 ?
O11 Dy2 Dy1 32.61(8) . . ?
O11 Dy2 O3 145.01(11) . . ?
O11 Dy2 O3 143.81(11) . 3_666 ?
O11 Dy2 O9 84.81(12) . . ?
O11 Dy2 O2 69.25(11) . . ?
O11 Dy2 O10 88.62(13) . . ?
O11 Dy2 O12 89.53(12) . . ?
O11 Dy2 O4 81.44(12) . 3_666 ?
O9 Dy2 Dy2 99.52(8) . 3_666 ?
O9 Dy2 Dy1 115.49(8) . . ?
O9 Dy2 O3 75.15(11) . 3_666 ?
O9 Dy2 O3 122.42(11) . . ?
O9 Dy2 O2 142.93(12) . . ?
O9 Dy2 O12 140.19(12) . . ?
O9 Dy2 O4 71.92(11) . 3_666 ?
O2 Dy2 Dy2 109.26(8) . 3_666 ?
O2 Dy2 Dy1 37.08(8) . . ?
O2 Dy2 O12 67.88(12) . . ?
O2 Dy2 O4 126.57(11) . 3_666 ?
O10 Dy2 Dy2 98.08(9) . 3_666 ?
O10 Dy2 Dy1 87.90(9) . . ?
O10 Dy2 O3 80.70(11) . . ?
O10 Dy2 O3 112.71(12) . 3_666 ?
O10 Dy2 O9 72.41(12) . . ?
O10 Dy2 O2 80.67(11) . . ?
O10 Dy2 O12 146.95(12) . . ?
O10 Dy2 O4 143.65(11) . 3_666 ?
O12 Dy2 Dy2 83.50(8) . 3_666 ?
O12 Dy2 Dy1 73.36(8) . . ?
O12 Dy2 O4 68.26(11) . 3_666 ?
O4 Dy2 Dy2 94.45(8) 3_666 3_666 ?
O4 Dy2 Dy1 101.19(8) 3_666 . ?
O11 Dy1 Dy2 32.44(8) . . ?
O11 Dy1 O7 82.12(12) . . ?
O11 Dy1 O2 68.63(11) . . ?
O11 Dy1 O8 90.68(13) . . ?
O11 Dy1 O6 84.54(14) . . ?
O11 Dy1 O5 108.35(13) . . ?
O11 Dy1 N1 163.85(13) . . ?
O11 Dy1 N2 131.04(13) . . ?
O7 Dy1 Dy2 107.75(9) . . ?
O7 Dy1 O2 138.49(12) . . ?
O7 Dy1 O8 70.78(12) . . ?
O7 Dy1 O5 142.52(13) . . ?
O7 Dy1 N1 81.97(13) . . ?
O7 Dy1 N2 129.99(13) . . ?
O2 Dy1 Dy2 36.63(7) . . ?
O2 Dy1 O8 80.48(11) . . ?
O2 Dy1 N1 126.40(12) . . ?
O2 Dy1 N2 63.43(12) . . ?
O8 Dy1 Dy2 80.96(8) . . ?
O8 Dy1 N1 86.73(13) . . ?
O8 Dy1 N2 72.55(12) . . ?
O6 Dy1 Dy2 110.11(11) . . ?
O6 Dy1 O7 74.51(13) . . ?
O6 Dy1 O2 128.33(13) . . ?
O6 Dy1 O8 145.29(12) . . ?
O6 Dy1 O5 70.99(12) . . ?
O6 Dy1 N1 88.53(15) . . ?
O6 Dy1 N2 133.93(13) . . ?
O5 Dy1 Dy2 97.55(10) . . ?
O5 Dy1 O2 76.71(12) . . ?
O5 Dy1 O8 142.01(12) . . ?
O5 Dy1 N1 82.96(13) . . ?
O5 Dy1 N2 70.17(13) . . ?
N1 Dy1 Dy2 160.54(10) . . ?
N2 Dy1 Dy2 98.67(10) . . ?
N2 Dy1 N1 63.06(14) . . ?
Dy2 O3 Dy2 110.06(12) . 3_666 ?
C14 O3 Dy2 129.7(3) . . ?
C14 O3 Dy2 120.1(3) . 3_666 ?
Dy2 O11 Dy1 114.96(13) . . ?
C61 O11 Dy2 125.0(3) . . ?
C61 O11 Dy1 119.4(3) . . ?
C37 O7 Dy1 140.4(3) . . ?
C52 O9 Dy2 136.5(3) . . ?
Dy2 O2 Dy1 106.29(11) . . ?
C8 O2 Dy2 133.7(3) . . ?
C8 O2 Dy1 119.7(3) . . ?
C54 O10 Dy2 137.5(3) . . ?
C39 O8 Dy1 135.5(3) . . ?
C62 O12 Dy2 133.4(4) . . ?
C13 O4 Dy2 115.8(3) . 3_666 ?
C13 O4 C15 117.3(4) . . ?
C15 O4 Dy2 125.4(4) . 3_666 ?
C24 O6 Dy1 137.3(3) . . ?
C22 O5 Dy1 138.2(3) . . ?
C6 N1 Dy1 115.2(3) . . ?
C6 N1 C2 117.4(5) . . ?
C2 N1 Dy1 127.4(4) . . ?
N3 N2 Dy1 119.2(3) . . ?
C7 N2 Dy1 123.7(4) . . ?
C7 N2 N3 116.7(4) . . ?
C57 C56 C55 120.6(5) . . ?
C8 N3 N2 112.0(4) . . ?
C45 C40 C39 123.4(5) . . ?
C41 C40 C39 119.5(4) . . ?
C41 C40 C45 117.1(5) . . ?
C18 C19 C20 121.0(6) . . ?
O10 C54 C55 115.7(4) . . ?
O10 C54 C53 123.5(5) . . ?
C53 C54 C55 120.7(4) . . ?
C2 O1 C1 118.1(5) . . ?
C56 C55 C54 123.2(4) . . ?
C60 C55 C56 118.3(5) . . ?
C60 C55 C54 118.5(4) . . ?
O7 C37 C36 115.4(5) . . ?
O7 C37 C38 124.3(5) . . ?
C38 C37 C36 120.2(4) . . ?
C56 C57 C58 120.5(5) . . ?
O8 C39 C40 115.9(4) . . ?
O8 C39 C38 123.7(5) . . ?
C38 C39 C40 120.4(4) . . ?
O3 C14 C13 117.6(5) . . ?
O3 C14 C9 125.2(4) . . ?
C9 C14 C13 117.2(4) . . ?
O2 C8 N3 123.8(4) . . ?
O2 C8 C9 120.4(4) . . ?
N3 C8 C9 115.8(4) . . ?
N2 C7 C6 120.2(5) . . ?
C24 C23 C22 122.2(5) . . ?
O9 C52 C53 123.7(4) . . ?
O9 C52 C51 115.1(4) . . ?
C53 C52 C51 121.2(4) . . ?
C11 C10 C9 121.4(6) . . ?
C52 C53 C54 123.2(4) . . ?
C21 C16 C17 120.6(6) . . ?
C31 C36 C37 117.3(5) . . ?
C31 C36 C35 119.6(5) . . ?
C35 C36 C37 123.0(5) . . ?
C44 C45 C40 121.9(6) . . ?
C36 C31 C32 120.9(5) . . ?
O4 C13 C14 113.5(4) . . ?
C12 C13 O4 123.8(5) . . ?
C12 C13 C14 122.7(5) . . ?
C16 C21 C20 119.5(5) . . ?
C16 C21 C22 117.5(5) . . ?
C20 C21 C22 123.0(5) . . ?
C58 C59 C60 120.5(5) . . ?
C40 C41 C42 121.3(5) . . ?
C49 C50 C51 120.0(6) . . ?
C34 C35 C36 119.1(6) . . ?
C48 C47 C46 119.9(6) . . ?
C50 C51 C52 122.9(5) . . ?
C50 C51 C46 119.2(5) . . ?
C46 C51 C52 117.9(4) . . ?
N1 C6 C7 117.6(5) . . ?
N1 C6 C5 122.5(6) . . ?
C5 C6 C7 119.8(5) . . ?
C19 C20 C21 119.0(6) . . ?
C14 C9 C8 123.7(4) . . ?
C10 C9 C14 119.1(5) . . ?
C10 C9 C8 117.1(5) . . ?
C31 C32 C33 119.1(6) . . ?
C49 C48 C47 120.4(5) . . ?
C39 C38 C37 123.7(5) . . ?
C47 C46 C51 120.1(5) . . ?
C59 C60 C55 120.6(5) . . ?
C48 C49 C50 120.4(5) . . ?
C45 C44 C43 119.8(5) . . ?
O5 C22 C23 123.3(5) . . ?
O5 C22 C21 114.8(5) . . ?
C23 C22 C21 121.9(5) . . ?
C59 C58 C57 119.4(5) . . ?
C34 C33 C32 120.5(6) . . ?
C43 C42 C41 120.3(6) . . ?
C18 C17 C16 120.2(6) . . ?
C10 C11 C12 120.3(5) . . ?
O6 C24 C23 124.1(5) . . ?
O6 C24 C25 114.0(5) . . ?
C23 C24 C25 121.8(5) . . ?
N1 C2 C3 122.6(6) . . ?
O1 C2 N1 113.0(5) . . ?
O1 C2 C3 124.4(6) . . ?
C17 C18 C19 119.7(6) . . ?
C33 C34 C35 120.7(6) . . ?
C13 C12 C11 119.3(5) . . ?
C26 C25 C24 123.4(5) . . ?
C26 C25 C30 118.0(6) . . ?
C30 C25 C24 118.6(5) . . ?
C27 C28 C29 119.1(6) . . ?
C28 C27 C26 120.7(7) . . ?
C25 C26 C27 120.5(6) . . ?
C42 C43 C44 119.6(6) . . ?
C29 C30 C25 121.1(6) . . ?
C4 C5 C6 118.5(7) . . ?
C4 C3 C2 118.9(6) . . ?
C3 C4 C5 119.9(7) . . ?
C30 C29 C28 120.6(7) . . ?

loop_
_geom_bond_atom_site_label_1
_geom_bond_atom_site_label_2
_geom_bond_distance
_geom_bond_site_symmetry_2
_geom_bond_publ_flag
Dy2 Dy2 3.8282(4) 3_666 ?
Dy2 Dy1 3.8105(3) . ?
Dy2 O3 2.361(3) 3_666 ?
Dy2 O3 2.310(3) . ?
Dy2 O11 2.254(3) . ?
Dy2 O9 2.295(3) . ?
Dy2 O2 2.368(3) . ?
Dy2 O10 2.294(4) . ?
Dy2 O12 2.475(3) . ?
Dy2 O4 2.523(3) 3_666 ?
Dy1 O11 2.265(3) . ?
Dy1 O7 2.299(3) . ?
Dy1 O2 2.394(3) . ?
Dy1 O8 2.395(3) . ?
Dy1 O6 2.281(4) . ?
Dy1 O5 2.313(3) . ?
Dy1 N1 2.682(4) . ?
Dy1 N2 2.487(4) . ?
O3 C14 1.337(6) . ?
O11 C61 1.406(6) . ?
O7 C37 1.252(6) . ?
O9 C52 1.268(6) . ?
O2 C8 1.295(5) . ?
O10 C54 1.275(6) . ?
O8 C39 1.289(6) . ?
O12 C62 1.341(8) . ?
O4 C13 1.378(6) . ?
O4 C15 1.437(6) . ?
O6 C24 1.266(6) . ?
O5 C22 1.259(6) . ?
N1 C6 1.344(7) . ?
N1 C2 1.348(7) . ?
N2 N3 1.386(6) . ?
N2 C7 1.270(6) . ?
C56 C55 1.393(7) . ?
C56 C57 1.381(8) . ?
N3 C8 1.315(6) . ?
C40 C39 1.500(7) . ?
C40 C45 1.395(7) . ?
C40 C41 1.381(7) . ?
C19 C20 1.393(8) . ?
C19 C18 1.382(10) . ?
C54 C55 1.486(7) . ?
C54 C53 1.411(7) . ?
O1 C2 1.332(8) . ?
O1 C1 1.443(8) . ?
C55 C60 1.393(7) . ?
C37 C36 1.498(7) . ?
C37 C38 1.400(7) . ?
C57 C58 1.384(8) . ?
C39 C38 1.384(7) . ?
C14 C13 1.418(6) . ?
C14 C9 1.413(7) . ?
C8 C9 1.483(7) . ?
C7 C6 1.446(8) . ?
C23 C22 1.399(8) . ?
C23 C24 1.396(7) . ?
C52 C53 1.403(7) . ?
C52 C51 1.502(6) . ?
C10 C9 1.402(7) . ?
C10 C11 1.377(8) . ?
C16 C21 1.382(8) . ?
C16 C17 1.389(8) . ?
C36 C31 1.379(8) . ?
C36 C35 1.403(7) . ?
C45 C44 1.372(8) . ?
C31 C32 1.379(8) . ?
C13 C12 1.367(7) . ?
C21 C20 1.395(8) . ?
C21 C22 1.510(7) . ?
C59 C60 1.386(7) . ?
C59 C58 1.372(8) . ?
C41 C42 1.388(8) . ?
C50 C51 1.390(7) . ?
C50 C49 1.388(8) . ?
C35 C34 1.387(8) . ?
C47 C48 1.378(9) . ?
C47 C46 1.391(7) . ?
C51 C46 1.400(7) . ?
C6 C5 1.384(8) . ?
C32 C33 1.393(8) . ?
C48 C49 1.374(9) . ?
C44 C43 1.381(9) . ?
C33 C34 1.365(9) . ?
C42 C43 1.368(8) . ?
C17 C18 1.367(10) . ?
C11 C12 1.382(9) . ?
C24 C25 1.510(8) . ?
C2 C3 1.381(9) . ?
C25 C26 1.376(8) . ?
C25 C30 1.382(9) . ?
C28 C27 1.357(10) . ?
C28 C29 1.374(10) . ?
C27 C26 1.394(10) . ?
C30 C29 1.370(9) . ?
C5 C4 1.373(10) . ?
C3 C4 1.353(11) . ?

loop_
_geom_torsion_atom_site_label_1
_geom_torsion_atom_site_label_2
_geom_torsion_atom_site_label_3
_geom_torsion_atom_site_label_4
_geom_torsion
_geom_torsion_site_symmetry_1
_geom_torsion_site_symmetry_2
_geom_torsion_site_symmetry_3
_geom_torsion_site_symmetry_4
_geom_torsion_publ_flag
Dy2 O3 C14 C13 147.8(3) . . . . ?
Dy2 O3 C14 C13 -27.3(5) 3_666 . . . ?
Dy2 O3 C14 C9 -33.8(6) . . . . ?
Dy2 O3 C14 C9 151.1(4) 3_666 . . . ?
Dy2 O9 C52 C53 -21.1(7) . . . . ?
Dy2 O9 C52 C51 160.5(3) . . . . ?
Dy2 O2 C8 N3 156.4(4) . . . . ?
Dy2 O2 C8 C9 -27.6(7) . . . . ?
Dy2 O10 C54 C55 -175.1(3) . . . . ?
Dy2 O10 C54 C53 5.4(8) . . . . ?
Dy2 O4 C13 C14 19.4(5) 3_666 . . . ?
Dy2 O4 C13 C12 -157.7(4) 3_666 . . . ?
Dy1 O7 C37 C36 -175.6(3) . . . . ?
Dy1 O7 C37 C38 0.2(8) . . . . ?
Dy1 O2 C8 N3 -16.5(6) . . . . ?
Dy1 O2 C8 C9 159.6(3) . . . . ?
Dy1 O8 C39 C40 163.3(3) . . . . ?
Dy1 O8 C39 C38 -17.2(7) . . . . ?
Dy1 O6 C24 C23 -19.0(9) . . . . ?
Dy1 O6 C24 C25 162.9(4) . . . . ?
Dy1 O5 C22 C23 5.4(8) . . . . ?
Dy1 O5 C22 C21 -175.4(3) . . . . ?
Dy1 N1 C6 C7 -5.4(6) . . . . ?
Dy1 N1 C6 C5 179.1(5) . . . . ?
Dy1 N1 C2 O1 1.6(8) . . . . ?
Dy1 N1 C2 C3 -178.8(5) . . . . ?
Dy1 N2 N3 C8 3.4(5) . . . . ?
Dy1 N2 C7 C6 2.8(7) . . . . ?
O3 C14 C13 O4 3.4(6) . . . . ?
O3 C14 C13 C12 -179.5(5) . . . . ?
O3 C14 C9 C8 3.9(8) . . . . ?
O3 C14 C9 C10 -179.4(5) . . . . ?
O7 C37 C36 C31 23.1(7) . . . . ?
O7 C37 C36 C35 -159.1(5) . . . . ?
O7 C37 C38 C39 3.7(8) . . . . ?
O9 C52 C53 C54 3.3(8) . . . . ?
O9 C52 C51 C50 -156.2(5) . . . . ?
O9 C52 C51 C46 23.1(6) . . . . ?
O2 C8 C9 C14 26.7(7) . . . . ?
O2 C8 C9 C10 -150.0(5) . . . . ?
O10 C54 C55 C56 -157.6(5) . . . . ?
O10 C54 C55 C60 22.2(6) . . . . ?
O10 C54 C53 C52 4.1(8) . . . . ?
O8 C39 C38 C37 4.6(8) . . . . ?
O4 C13 C12 C11 175.7(5) . . . . ?
O6 C24 C25 C26 -160.8(6) . . . . ?
O6 C24 C25 C30 16.8(8) . . . . ?
N1 C6 C5 C4 2.7(11) . . . . ?
N1 C2 C3 C4 -3.5(12) . . . . ?
N2 N3 C8 O2 8.2(7) . . . . ?
N2 N3 C8 C9 -168.0(4) . . . . ?
N2 C7 C6 N1 2.2(8) . . . . ?
N2 C7 C6 C5 177.9(6) . . . . ?
C56 C55 C60 C59 -1.4(7) . . . . ?
C56 C57 C58 C59 0.5(9) . . . . ?
N3 N2 C7 C6 -170.3(4) . . . . ?
N3 C8 C9 C14 -157.0(5) . . . . ?
N3 C8 C9 C10 26.3(7) . . . . ?
C40 C39 C38 C37 -175.9(5) . . . . ?
C40 C45 C44 C43 1.5(9) . . . . ?
C40 C41 C42 C43 0.8(9) . . . . ?
C54 C55 C60 C59 178.7(4) . . . . ?
O1 C2 C3 C4 176.0(8) . . . . ?
C55 C56 C57 C58 0.3(9) . . . . ?
C55 C54 C53 C52 -175.3(4) . . . . ?
C37 C36 C31 C32 175.4(5) . . . . ?
C37 C36 C35 C34 -176.9(5) . . . . ?
C57 C56 C55 C54 179.9(5) . . . . ?
C57 C56 C55 C60 0.1(8) . . . . ?
C39 C40 C45 C44 -179.6(5) . . . . ?
C39 C40 C41 C42 178.5(5) . . . . ?
C14 C13 C12 C11 -1.2(9) . . . . ?
C7 N2 N3 C8 176.8(4) . . . . ?
C7 C6 C5 C4 -172.7(7) . . . . ?
C23 C24 C25 C26 21.1(9) . . . . ?
C23 C24 C25 C30 -161.3(6) . . . . ?
C52 C51 C46 C47 179.4(4) . . . . ?
C10 C11 C12 C13 -0.7(10) . . . . ?
C53 C54 C55 C56 21.8(7) . . . . ?
C53 C54 C55 C60 -158.4(5) . . . . ?
C53 C52 C51 C50 25.4(7) . . . . ?
C53 C52 C51 C46 -155.4(5) . . . . ?
C16 C21 C20 C19 -1.0(8) . . . . ?
C16 C21 C22 O5 4.2(7) . . . . ?
C16 C21 C22 C23 -176.6(5) . . . . ?
C16 C17 C18 C19 -1.0(9) . . . . ?
C36 C37 C38 C39 179.3(5) . . . . ?
C36 C31 C32 C33 2.4(10) . . . . ?
C36 C35 C34 C33 0.8(9) . . . . ?
C45 C40 C39 O8 178.4(5) . . . . ?
C45 C40 C39 C38 -1.1(7) . . . . ?
C45 C40 C41 C42 -1.4(8) . . . . ?
C45 C44 C43 C42 -2.1(9) . . . . ?
C31 C36 C35 C34 0.9(8) . . . . ?
C31 C32 C33 C34 -0.7(10) . . . . ?
C13 C14 C9 C8 -177.7(4) . . . . ?
C13 C14 C9 C10 -1.0(7) . . . . ?
C21 C16 C17 C18 0.7(9) . . . . ?
C41 C40 C39 O8 -1.4(7) . . . . ?
C41 C40 C39 C38 179.1(5) . . . . ?
C41 C40 C45 C44 0.2(8) . . . . ?
C41 C42 C43 C44 1.0(9) . . . . ?
C50 C51 C46 C47 -1.3(7) . . . . ?
C35 C36 C31 C32 -2.4(9) . . . . ?
C47 C48 C49 C50 -0.8(9) . . . . ?
C51 C52 C53 C54 -178.4(4) . . . . ?
C51 C50 C49 C48 0.5(8) . . . . ?
C6 N1 C2 O1 -176.9(5) . . . . ?
C6 N1 C2 C3 2.7(10) . . . . ?
C6 C5 C4 C3 -3.3(13) . . . . ?
C20 C19 C18 C17 0.3(9) . . . . ?
C20 C21 C22 O5 -173.9(5) . . . . ?
C20 C21 C22 C23 5.3(8) . . . . ?
C9 C14 C13 O4 -175.1(4) . . . . ?
C9 C14 C13 C12 2.0(8) . . . . ?
C9 C10 C11 C12 1.7(10) . . . . ?
C32 C33 C34 C35 -0.8(10) . . . . ?
C15 O4 C13 C14 -173.8(5) . . . . ?
C15 O4 C13 C12 9.1(8) . . . . ?
C48 C47 C46 C51 1.0(8) . . . . ?
C38 C37 C36 C31 -152.9(5) . . . . ?
C38 C37 C36 C35 24.9(7) . . . . ?
C46 C47 C48 C49 0.1(9) . . . . ?
C60 C59 C58 C57 -1.8(8) . . . . ?
C49 C50 C51 C52 179.8(5) . . . . ?
C49 C50 C51 C46 0.5(7) . . . . ?
C22 C23 C24 O6 -2.6(9) . . . . ?
C22 C23 C24 C25 175.4(5) . . . . ?
C22 C21 C20 C19 177.1(5) . . . . ?
C58 C59 C60 C55 2.3(8) . . . . ?
C17 C16 C21 C20 0.4(8) . . . . ?
C17 C16 C21 C22 -177.8(5) . . . . ?
C11 C10 C9 C14 -0.8(9) . . . . ?
C11 C10 C9 C8 176.1(5) . . . . ?
C24 C23 C22 O5 8.7(8) . . . . ?
C24 C23 C22 C21 -170.4(5) . . . . ?
C24 C25 C26 C27 178.1(7) . . . . ?
C24 C25 C30 C29 -179.3(7) . . . . ?
C2 N1 C6 C7 173.2(5) . . . . ?
C2 N1 C6 C5 -2.3(9) . . . . ?
C2 C3 C4 C5 3.7(13) . . . . ?
C18 C19 C20 C21 0.7(9) . . . . ?
C25 C30 C29 C28 1.6(14) . . . . ?
C28 C27 C26 C25 0.5(14) . . . . ?
C27 C28 C29 C30 -0.6(15) . . . . ?
C26 C25 C30 C29 -1.5(12) . . . . ?
C30 C25 C26 C27 0.5(11) . . . . ?
C29 C28 C27 C26 -0.4(15) . . . . ?
C1 O1 C2 N1 173.7(7) . . . . ?
C1 O1 C2 C3 -5.9(11) . . . . ?
